data_7158011
loop_
_publ_author_name
'Jin, Jiang'
'Li, Yinghua'
'Xiang, Shiqun'
'Fan, Weibin'
'Guo, Shiwei'
'Huang, Deguang'

_publ_section_title
;
 Selectfluor facilitated bridging of indoles to bis(indolyl)methanes using
 methyl <i>tert</i>-butyl ether as a new methylene precursor.
;
_journal_issue 18
_journal_name_full 'Organic &amp; biomolecular chemistry'
_journal_page_first 4076
_journal_page_last 4081
_journal_paper_doi 10.1039/d1ob00120e
_journal_volume 19
_journal_year 2021
_chemical_formula_moiety 'C23 H26 N2'
_chemical_formula_sum 'C23 H26 N2'
_chemical_formula_weight 330.46
_space_group_crystal_system orthorhombic
_space_group_IT_number 60
_space_group_name_Hall '-P 2n 2ab'
_space_group_name_H-M_alt 'P b c n'
_atom_sites_solution_hydrogens mixed
_audit_creation_method SHELXL-2018/3
_audit_update_record
;
2021-01-15 deposited with the CCDC.	2021-04-06 downloaded from the CCDC.
;
_cell_angle_alpha 90
_cell_angle_beta 90
_cell_angle_gamma 90
_cell_formula_units_Z 4
_cell_length_a 14.1551(3)
_cell_length_b 9.5932(3)
_cell_length_c 13.3690(6)
_cell_measurement_reflns_used 2751
_cell_measurement_temperature 150(2)
_cell_measurement_theta_max 71.7870
_cell_measurement_theta_min 5.5630
_cell_volume 1815.41(11)
_computing_cell_refinement 'CrysAlisPro 1.171.40.68a (Rigaku OD, 2019)'
_computing_data_collection 'CrysAlisPro 1.171.40.68a (Rigaku OD, 2019)'
_computing_data_reduction 'CrysAlisPro 1.171.40.68a (Rigaku OD, 2019)'
_computing_molecular_graphics 'Bruker SHELXTL'
_computing_publication_material 'Bruker SHELXTL'
_computing_structure_refinement 'SHELXL-2018/3 (Sheldrick, 2018)'
_diffrn_ambient_temperature 150(2)
_diffrn_detector_area_resol_mean 10.5594
_diffrn_measured_fraction_theta_full 0.998
_diffrn_measured_fraction_theta_max 0.992
_diffrn_measurement_device_type 'SuperNova, Dual, Cu at home/near, Atlas'
_diffrn_measurement_method '\w scans'
_diffrn_radiation_type CuK\a
_diffrn_radiation_wavelength 1.54184
_diffrn_reflns_av_R_equivalents 0.0221
_diffrn_reflns_av_unetI/netI 0.0171
_diffrn_reflns_Laue_measured_fraction_full 0.998
_diffrn_reflns_Laue_measured_fraction_max 0.992
_diffrn_reflns_limit_h_max 17
_diffrn_reflns_limit_h_min -17
_diffrn_reflns_limit_k_max 11
_diffrn_reflns_limit_k_min -11
_diffrn_reflns_limit_l_max 12
_diffrn_reflns_limit_l_min -15
_diffrn_reflns_number 5174
_diffrn_reflns_point_group_measured_fraction_full 0.998
_diffrn_reflns_point_group_measured_fraction_max 0.992
_diffrn_reflns_theta_full 67.684
_diffrn_reflns_theta_max 69.987
_diffrn_reflns_theta_min 5.571
_diffrn_source 'micro-focus sealed X-ray tube'
_exptl_absorpt_coefficient_mu 0.536
_exptl_absorpt_correction_T_max 1.00000
_exptl_absorpt_correction_T_min 0.37152
_exptl_absorpt_correction_type multi-scan
_exptl_absorpt_process_details
; 
CrysAlisPro 1.171.40.68a (Rigaku Oxford Diffraction, 2019) 
Empirical absorption correction using spherical harmonics, 
 implemented in SCALE3 ABSPACK scaling algorithm. 
;
_exptl_crystal_colour colourless
_exptl_crystal_density_diffrn 1.209
_exptl_crystal_density_method 'Not Measured'
_exptl_crystal_description plate
_exptl_crystal_F_000 712
_exptl_crystal_size_max 0.200
_exptl_crystal_size_mid 0.200
_exptl_crystal_size_min 0.050
_refine_diff_density_max 0.546
_refine_diff_density_min -0.489
_refine_diff_density_rms 0.064
_refine_ls_extinction_method none
_refine_ls_goodness_of_fit_ref 1.098
_refine_ls_hydrogen_treatment constr
_refine_ls_matrix_type full
_refine_ls_number_parameters 114
_refine_ls_number_reflns 1713
_refine_ls_number_restraints 0
_refine_ls_restrained_S_all 1.098
_refine_ls_R_factor_all 0.0671
_refine_ls_R_factor_gt 0.0595
_refine_ls_shift/su_max 0.000
_refine_ls_shift/su_mean 0.000
_refine_ls_structure_factor_coef Fsqd
_refine_ls_weighting_details 'w=1/[\s^2^(Fo^2^)+(0.1106P)^2^+0.9698P] where P=(Fo^2^+2Fc^2^)/3'
_refine_ls_weighting_scheme calc
_refine_ls_wR_factor_gt 0.1793
_refine_ls_wR_factor_ref 0.1860
_reflns_Friedel_coverage 0.000
_reflns_number_gt 1462
_reflns_number_total 1713
_reflns_threshold_expression 'I > 2\s(I)'
_cod_data_source_file d1ob00120e2.cif
_cod_data_source_block Compound3e
_cod_depositor_comments 'Adding full bibliography for 7158011--7158015.cif.'
_cod_database_code 7158011
_shelx_shelxl_version_number 2018/3
_shelx_space_group_comment
; 
The symmetry employed for this shelxl refinement is uniquely defined 
by the following loop, which should always be used as a source of 
symmetry information in preference to the above space-group names. 
They are only intended as comments. 
;
_shelx_estimated_absorpt_t_min 0.900
_shelx_estimated_absorpt_t_max 0.974

loop_
_space_group_symop_operation_xyz
'x, y, z'
'-x+1/2, -y+1/2, z+1/2'
'-x, y, -z+1/2'
'x+1/2, -y+1/2, -z'
'-x, -y, -z'
'x-1/2, y-1/2, -z-1/2'
'x, -y, z-1/2'
'-x-1/2, y-1/2, z'

loop_
_atom_site_label
_atom_site_type_symbol
_atom_site_fract_x
_atom_site_fract_y
_atom_site_fract_z
_atom_site_U_iso_or_equiv
_atom_site_adp_type
_atom_site_occupancy
_atom_site_site_symmetry_order
_atom_site_calc_flag
_atom_site_refinement_flags_posn
_atom_site_refinement_flags_adp
_atom_site_refinement_flags_occupancy
_atom_site_disorder_assembly
_atom_site_disorder_group
N1 N 0.45484(11) 0.33055(17) 0.49505(12) 0.0285(4) Uani 1 1 d . . . . .
C1 C 0.50441(14) 0.23843(19) 0.43475(15) 0.0285(5) Uani 1 1 d . . . . .
C2 C 0.46926(13) 0.24272(19) 0.33925(14) 0.0273(5) Uani 1 1 d . . . . .
C3 C 0.39338(13) 0.34229(19) 0.33990(14) 0.0266(5) Uani 1 1 d . . . . .
C4 C 0.33101(14) 0.3925(2) 0.26673(16) 0.0332(5) Uani 1 1 d . . . . .
H4A H 0.334389 0.359403 0.199851 0.040 Uiso 1 1 calc R U . . .
C5 C 0.26443(15) 0.4912(2) 0.29389(17) 0.0384(6) Uani 1 1 d . . . . .
H5A H 0.222374 0.526482 0.244646 0.046 Uiso 1 1 calc R U . . .
C6 C 0.25769(15) 0.5400(2) 0.39194(17) 0.0382(5) Uani 1 1 d . . . . .
H6A H 0.211298 0.607948 0.408147 0.046 Uiso 1 1 calc R U . . .
C7 C 0.31745(14) 0.4912(2) 0.46594(16) 0.0329(5) Uani 1 1 d . . . . .
H7A H 0.312256 0.523043 0.533000 0.040 Uiso 1 1 calc R U . . .
C8 C 0.38557(13) 0.3935(2) 0.43844(14) 0.0276(5) Uani 1 1 d . . . . .
C9 C 0.46099(15) 0.3411(2) 0.60385(15) 0.0342(5) Uani 1 1 d . . . . .
H9A H 0.444877 0.437238 0.624632 0.041 Uiso 1 1 calc R U . . .
H9B H 0.526705 0.321987 0.625189 0.041 Uiso 1 1 calc R U . . .
C10 C 0.39507(19) 0.2397(3) 0.65510(16) 0.0453(6) Uani 1 1 d . . . . .
H10A H 0.401055 0.249595 0.727784 0.068 Uiso 1 1 calc R U . . .
H10B H 0.329828 0.259424 0.635090 0.068 Uiso 1 1 calc R U . . .
H10C H 0.411608 0.144240 0.635647 0.068 Uiso 1 1 calc R U . . .
C11 C 0.58444(15) 0.1546(2) 0.47678(17) 0.0367(5) Uani 1 1 d . . . . .
H11A H 0.591644 0.175560 0.548119 0.055 Uiso 1 1 calc R U . . .
H11B H 0.571076 0.055055 0.468258 0.055 Uiso 1 1 calc R U . . .
H11C H 0.642937 0.178308 0.441462 0.055 Uiso 1 1 calc R U . . .
C12 C 0.500000 0.1581(3) 0.250000 0.0313(6) Uani 1 2 d S T P . .
H12A H 0.448590 0.098980 0.230090 0.038 Uiso 1 1 d R U . . .

loop_
_atom_site_aniso_label
_atom_site_aniso_U_11
_atom_site_aniso_U_22
_atom_site_aniso_U_33
_atom_site_aniso_U_23
_atom_site_aniso_U_13
_atom_site_aniso_U_12
N1 0.0287(9) 0.0297(9) 0.0272(9) 0.0037(6) -0.0008(6) 0.0019(6)
C1 0.0262(10) 0.0266(9) 0.0328(11) 0.0060(7) 0.0016(8) -0.0001(8)
C2 0.0255(9) 0.0250(9) 0.0314(11) 0.0034(7) 0.0008(7) -0.0014(7)
C3 0.0233(9) 0.0246(9) 0.0318(11) 0.0043(7) 0.0008(7) -0.0030(7)
C4 0.0291(10) 0.0355(11) 0.0350(11) 0.0066(8) -0.0041(8) -0.0021(8)
C5 0.0283(10) 0.0391(12) 0.0477(13) 0.0119(9) -0.0065(9) 0.0020(8)
C6 0.0290(10) 0.0320(11) 0.0535(13) 0.0068(10) 0.0044(9) 0.0048(8)
C7 0.0308(10) 0.0285(10) 0.0395(11) 0.0022(8) 0.0062(8) 0.0007(8)
C8 0.0244(9) 0.0269(10) 0.0316(10) 0.0063(7) 0.0011(7) -0.0018(7)
C9 0.0383(12) 0.0365(11) 0.0277(11) 0.0011(8) -0.0010(8) -0.0027(8)
C10 0.0572(16) 0.0459(14) 0.0329(12) 0.0045(9) 0.0057(10) -0.0103(11)
C11 0.0340(11) 0.0333(11) 0.0428(12) 0.0048(9) -0.0050(9) 0.0056(8)
C12 0.0313(14) 0.0257(13) 0.0368(16) 0.000 0.0014(11) 0.000

loop_
_atom_type_symbol
_atom_type_description
_atom_type_scat_dispersion_real
_atom_type_scat_dispersion_imag
_atom_type_scat_source
C C 0.0181 0.0091 'International Tables Vol C Tables 4.2.6.8 and 6.1.1.4'
H H 0.0000 0.0000 'International Tables Vol C Tables 4.2.6.8 and 6.1.1.4'
N N 0.0311 0.0180 'International Tables Vol C Tables 4.2.6.8 and 6.1.1.4'

loop_
_geom_angle_atom_site_label_1
_geom_angle_atom_site_label_2
_geom_angle_atom_site_label_3
_geom_angle
_geom_angle_site_symmetry_1
_geom_angle_site_symmetry_3
_geom_angle_publ_flag
C8 N1 C1 108.65(16) . . ?
C8 N1 C9 123.99(17) . . ?
C1 N1 C9 126.36(16) . . ?
C2 C1 N1 109.80(17) . . ?
C2 C1 C11 129.77(19) . . ?
N1 C1 C11 120.42(18) . . ?
C1 C2 C3 106.59(17) . . ?
C1 C2 C12 128.04(17) . . ?
C3 C2 C12 125.34(16) . . ?
C4 C3 C8 118.84(18) . . ?
C4 C3 C2 133.97(19) . . ?
C8 C3 C2 107.19(16) . . ?
C5 C4 C3 118.7(2) . . ?
C5 C4 H4A 120.6 . . ?
C3 C4 H4A 120.6 . . ?
C4 C5 C6 121.51(19) . . ?
C4 C5 H5A 119.2 . . ?
C6 C5 H5A 119.2 . . ?
C7 C6 C5 121.1(2) . . ?
C7 C6 H6A 119.5 . . ?
C5 C6 H6A 119.5 . . ?
C6 C7 C8 117.5(2) . . ?
C6 C7 H7A 121.2 . . ?
C8 C7 H7A 121.2 . . ?
N1 C8 C7 129.93(19) . . ?
N1 C8 C3 107.74(17) . . ?
C7 C8 C3 122.33(18) . . ?
N1 C9 C10 111.71(18) . . ?
N1 C9 H9A 109.3 . . ?
C10 C9 H9A 109.3 . . ?
N1 C9 H9B 109.3 . . ?
C10 C9 H9B 109.3 . . ?
H9A C9 H9B 107.9 . . ?
C9 C10 H10A 109.5 . . ?
C9 C10 H10B 109.5 . . ?
H10A C10 H10B 109.5 . . ?
C9 C10 H10C 109.5 . . ?
H10A C10 H10C 109.5 . . ?
H10B C10 H10C 109.5 . . ?
C1 C11 H11A 109.5 . . ?
C1 C11 H11B 109.5 . . ?
H11A C11 H11B 109.5 . . ?
C1 C11 H11C 109.5 . . ?
H11A C11 H11C 109.5 . . ?
H11B C11 H11C 109.5 . . ?
C2 C12 C2 114.8(2) . 3_655 ?
C2 C12 H12A 108.6 . . ?
C2 C12 H12A 108.5 3_655 . ?
C2 C12 H12A 108.50(9) . 3_655 ?
C2 C12 H12A 108.59(8) 3_655 3_655 ?
H12A C12 H12A 107.6 . 3_655 ?

loop_
_geom_bond_atom_site_label_1
_geom_bond_atom_site_label_2
_geom_bond_distance
_geom_bond_site_symmetry_2
_geom_bond_publ_flag
N1 C8 1.378(2) . ?
N1 C1 1.387(3) . ?
N1 C9 1.461(3) . ?
C1 C2 1.371(3) . ?
C1 C11 1.499(3) . ?
C2 C3 1.437(3) . ?
C2 C12 1.508(2) . ?
C3 C4 1.403(3) . ?
C3 C8 1.410(3) . ?
C4 C5 1.384(3) . ?
C4 H4A 0.9500 . ?
C5 C6 1.395(3) . ?
C5 H5A 0.9500 . ?
C6 C7 1.383(3) . ?
C6 H6A 0.9500 . ?
C7 C8 1.394(3) . ?
C7 H7A 0.9500 . ?
C9 C10 1.512(3) . ?
C9 H9A 0.9900 . ?
C9 H9B 0.9900 . ?
C10 H10A 0.9800 . ?
C10 H10B 0.9800 . ?
C10 H10C 0.9800 . ?
C11 H11A 0.9800 . ?
C11 H11B 0.9800 . ?
C11 H11C 0.9800 . ?
C12 H12A 0.9600 . ?
C12 H12A 0.9600 3_655 ?

loop_
_geom_torsion_atom_site_label_1
_geom_torsion_atom_site_label_2
_geom_torsion_atom_site_label_3
_geom_torsion_atom_site_label_4
_geom_torsion
_geom_torsion_site_symmetry_1
_geom_torsion_site_symmetry_2
_geom_torsion_site_symmetry_3
_geom_torsion_site_symmetry_4
_geom_torsion_publ_flag
C8 N1 C1 C2 1.1(2) . . . . ?
C9 N1 C1 C2 170.00(18) . . . . ?
C8 N1 C1 C11 -179.93(17) . . . . ?
C9 N1 C1 C11 -11.0(3) . . . . ?
N1 C1 C2 C3 -0.3(2) . . . . ?
C11 C1 C2 C3 -179.12(19) . . . . ?
N1 C1 C2 C12 -178.44(17) . . . . ?
C11 C1 C2 C12 2.7(3) . . . . ?
C1 C2 C3 C4 179.8(2) . . . . ?
C12 C2 C3 C4 -2.0(3) . . . . ?
C1 C2 C3 C8 -0.6(2) . . . . ?
C12 C2 C3 C8 177.61(17) . . . . ?
C8 C3 C4 C5 0.4(3) . . . . ?
C2 C3 C4 C5 179.98(19) . . . . ?
C3 C4 C5 C6 -0.7(3) . . . . ?
C4 C5 C6 C7 -0.1(3) . . . . ?
C5 C6 C7 C8 1.1(3) . . . . ?
C1 N1 C8 C7 178.86(19) . . . . ?
C9 N1 C8 C7 9.6(3) . . . . ?
C1 N1 C8 C3 -1.5(2) . . . . ?
C9 N1 C8 C3 -170.68(17) . . . . ?
C6 C7 C8 N1 178.22(19) . . . . ?
C6 C7 C8 C3 -1.4(3) . . . . ?
C4 C3 C8 N1 -179.05(16) . . . . ?
C2 C3 C8 N1 1.3(2) . . . . ?
C4 C3 C8 C7 0.7(3) . . . . ?
C2 C3 C8 C7 -179.02(17) . . . . ?
C8 N1 C9 C10 81.4(2) . . . . ?
C1 N1 C9 C10 -85.9(2) . . . . ?
C1 C2 C12 C2 -123.1(2) . . . 3_655 ?
C3 C2 C12 C2 59.10(16) . . . 3_655 ?
